data_2018972
loop_
_publ_author_name
'Wang, Bi-Qin'
'Yan, Hai-Biao'
'Huang, Zheng-Qing'
'Zhang, Zhi'

_publ_section_title
;
 Reversible high-temperature phase transition of a manganese(II) formate
 framework with imidazolium cations
;
_journal_coeditor_code LG3108
_journal_issue 6
_journal_name_full 'Acta Crystallographica Section C'
_journal_page_first 616
_journal_page_last 619
_journal_paper_doi 10.1107/S0108270113012638
_journal_volume 69
_journal_year 2013
_chemical_formula_iupac '(C3 H5 N2) [Mn (C H O2)3]'
_chemical_formula_moiety 'C3 H5 N2 +, C3 H3 Mn1 O6 -'
_chemical_formula_sum 'C6 H8 Mn N2 O6'
_chemical_formula_weight 259.08
_chemical_name_systematic
;
Poly[1<i>H</i>-imidazol-3-ium [tri-\m~2~-formato-manganese(II)]]
;
_space_group_IT_number 113
_symmetry_cell_setting tetragonal
_symmetry_space_group_name_Hall 'P -4 2ab'
_symmetry_space_group_name_H-M 'P -4 21 m'
_atom_sites_solution_hydrogens geom
_atom_sites_solution_primary direct
_atom_sites_solution_secondary difmap
_audit_creation_method SHELXL-97
_cell_angle_alpha 90.00
_cell_angle_beta 90.00
_cell_angle_gamma 90.00
_cell_formula_units_Z 2
_cell_length_a 8.8324(12)
_cell_length_b 8.8324(12)
_cell_length_c 6.4406(13)
_cell_measurement_reflns_used 4770
_cell_measurement_temperature 453(2)
_cell_measurement_theta_max 27.35
_cell_measurement_theta_min 3.16
_cell_volume 502.44(14)
_computing_cell_refinement 'RAPID-AUTO (Rigaku, 2000)'
_computing_data_collection 'RAPID-AUTO (Rigaku, 2000)'
_computing_data_reduction 'RAPID-AUTO (Rigaku, 2000)'
_computing_molecular_graphics 'DIAMOND (Brandenburg & Putz, 2005)'
_computing_publication_material 'SHELXTL (Sheldrick, 2008)'
_computing_structure_refinement 'SHELXTL (Sheldrick, 2008)'
_computing_structure_solution 'SHELXTL (Sheldrick, 2008)'
_diffrn_ambient_temperature 453(2)
_diffrn_measured_fraction_theta_full 0.992
_diffrn_measured_fraction_theta_max 0.992
_diffrn_measurement_device_type 'Rigaku Rapid'
_diffrn_measurement_method \w
_diffrn_radiation_monochromator graphite
_diffrn_radiation_source 'rotating anode'
_diffrn_radiation_type MoK\a
_diffrn_radiation_wavelength 0.71073
_diffrn_reflns_av_R_equivalents 0.0755
_diffrn_reflns_av_sigmaI/netI 0.0461
_diffrn_reflns_limit_h_max 11
_diffrn_reflns_limit_h_min -10
_diffrn_reflns_limit_k_max 11
_diffrn_reflns_limit_k_min -11
_diffrn_reflns_limit_l_max 8
_diffrn_reflns_limit_l_min -8
_diffrn_reflns_number 4803
_diffrn_reflns_theta_full 27.35
_diffrn_reflns_theta_max 27.35
_diffrn_reflns_theta_min 3.16
_exptl_absorpt_coefficient_mu 1.325
_exptl_absorpt_correction_T_max 0.551
_exptl_absorpt_correction_T_min 0.462
_exptl_absorpt_correction_type multi-scan
_exptl_absorpt_process_details '(RAPID-AUTO; Rigaku, 2000)'
_exptl_crystal_colour colorless
_exptl_crystal_density_diffrn 1.713
_exptl_crystal_density_method 'not measured'
_exptl_crystal_description block
_exptl_crystal_F_000 262
_exptl_crystal_size_max 0.5
_exptl_crystal_size_mid 0.45
_exptl_crystal_size_min 0.45
_refine_diff_density_max 0.279
_refine_diff_density_min -0.332
_refine_ls_abs_structure_details 'Flack (1983), 247 Friedel pairs'
_refine_ls_abs_structure_Flack 0.3(2)
_refine_ls_extinction_method none
_refine_ls_goodness_of_fit_ref 1.091
_refine_ls_hydrogen_treatment constr
_refine_ls_matrix_type full
_refine_ls_number_parameters 66
_refine_ls_number_reflns 623
_refine_ls_number_restraints 30
_refine_ls_restrained_S_all 1.103
_refine_ls_R_factor_all 0.0557
_refine_ls_R_factor_gt 0.0446
_refine_ls_shift/su_max 0.000
_refine_ls_shift/su_mean 0.000
_refine_ls_structure_factor_coef Fsqd
_refine_ls_weighting_details 'calc w=1/[\s^2^(Fo^2^)+(0.0850P)^2^+0.0000P] where P=(Fo^2^+2Fc^2^)/3'
_refine_ls_weighting_scheme calc
_refine_ls_wR_factor_gt 0.1280
_refine_ls_wR_factor_ref 0.1353
_reflns_number_gt 460
_reflns_number_total 623
_reflns_threshold_expression I>2sigma(I)
_cod_data_source_file lg3108.cif
_cod_data_source_block I_HT
_cod_original_formula_sum 'C6 H8 Mn1 N2 O6'
_cod_database_code 2018972
_cod_database_fobs_code 2018972

loop_
_symmetry_equiv_pos_as_xyz
'x, y, z'
'-x, -y, z'
'y, -x, -z'
'-y, x, -z'
'-x+1/2, y+1/2, -z'
'x+1/2, -y+1/2, -z'
'-y+1/2, -x+1/2, z'
'y+1/2, x+1/2, z'

loop_
_atom_site_type_symbol
_atom_site_label
_atom_site_fract_x
_atom_site_fract_y
_atom_site_fract_z
_atom_site_U_iso_or_equiv
_atom_site_adp_type
_atom_site_calc_flag
_atom_site_refinement_flags
_atom_site_occupancy
_atom_site_symmetry_multiplicity
Mn Mn1 0.5000 0.5000 0.5000 0.0341(4) Uani d S 1 4
C C1 0.7225(6) 0.2225(6) 0.515(3) 0.096(4) Uani d S 1 2
H H1 0.7953 0.2953 0.5494 0.115 Uiso d SR 1 2
O O1 0.6013(3) 0.2766(3) 0.4996(9) 0.0804(11) Uani d . 1 1
C C2 0.5000 0.5000 1.0000 0.115(6) Uani d S 1 4
H H2 0.4363 0.5881 1.0000 0.138 Uiso d PR 0.25 1
O O2 0.5374(13) 0.503(6) 0.8329(9) 0.089(6) Uani d P 0.50 1
N N2 0.6237(16) 0.0341(17) 0.886(2) 0.066(6) Uani d PGU 0.25 1
H H2A 0.7121 0.0378 0.8167 0.080 Uiso d PR 0.25 1
C C5 0.5974(17) -0.027(2) 1.0868(16) 0.066(9) Uani d PGU 0.25 1
H H5A 0.6725 -0.0698 1.1770 0.079 Uiso d PR 0.25 1
N N1 0.4404(19) -0.0133(17) 1.1306(17) 0.051(7) Uani d PGU 0.25 1
H H1A 0.3939 -0.0434 1.2479 0.062 Uiso d PR 0.25 1
C C4 0.3698(14) 0.056(2) 0.957(2) 0.117(11) Uani d PGU 0.25 1
H H4A 0.2639 0.0791 0.9441 0.140 Uiso d PR 0.25 1
C C3 0.483(2) 0.085(2) 0.8058(17) 0.109(10) Uani d PGU 0.25 1
H H3A 0.4673 0.1317 0.6727 0.131 Uiso d PR 0.25 1

loop_
_atom_site_aniso_label
_atom_site_aniso_U_11
_atom_site_aniso_U_22
_atom_site_aniso_U_33
_atom_site_aniso_U_12
_atom_site_aniso_U_13
_atom_site_aniso_U_23
Mn1 0.0352(4) 0.0352(4) 0.0319(5) 0.000 0.000 0.000
C1 0.054(2) 0.054(2) 0.178(12) 0.013(3) -0.054(6) -0.054(6)
O1 0.0628(18) 0.0498(16) 0.128(3) 0.0147(14) 0.013(3) -0.012(3)
C2 0.149(10) 0.149(10) 0.047(8) 0.000 0.000 0.000
O2 0.098(13) 0.138(10) 0.030(4) -0.010(12) -0.006(4) 0.024(15)
N2 0.035(9) 0.038(10) 0.126(14) -0.019(6) -0.012(10) 0.014(9)
C5 0.077(17) 0.049(16) 0.072(13) 0.027(12) -0.033(13) -0.048(10)
N1 0.054(12) 0.049(14) 0.051(6) 0.024(12) 0.026(6) 0.032(8)
C4 0.091(17) 0.111(18) 0.15(2) -0.014(15) 0.056(16) -0.075(16)
C3 0.114(19) 0.054(13) 0.16(2) -0.043(13) 0.057(18) 0.026(15)

loop_
_atom_type_symbol
_atom_type_description
_atom_type_scat_dispersion_real
_atom_type_scat_dispersion_imag
_atom_type_scat_source
C C 0.0033 0.0016 'International Tables Vol C Tables 4.2.6.8 and 6.1.1.4'
H H 0.0000 0.0000 'International Tables Vol C Tables 4.2.6.8 and 6.1.1.4'
N N 0.0061 0.0033 'International Tables Vol C Tables 4.2.6.8 and 6.1.1.4'
O O 0.0106 0.0060 'International Tables Vol C Tables 4.2.6.8 and 6.1.1.4'
Mn Mn 0.3368 0.7283 'International Tables Vol C Tables 4.2.6.8 and 6.1.1.4'

loop_
_geom_angle_atom_site_label_1
_geom_angle_atom_site_label_2
_geom_angle_atom_site_label_3
_geom_angle_site_symmetry_1
_geom_angle_site_symmetry_3
_geom_angle
O1 Mn1 O1 2_665 4_656 89.9990(10)
O1 Mn1 O1 2_665 . 179.9(3)
O1 Mn1 O1 4_656 . 90.0010(10)
O1 Mn1 O1 2_665 3_566 90.001(2)
O1 Mn1 O1 4_656 3_566 179.9(3)
O1 Mn1 O1 . 3_566 90.0000(10)
O1 Mn1 O2 2_665 4_656 81.7(6)
O1 Mn1 O2 4_656 4_656 87.1(13)
O1 Mn1 O2 . 4_656 98.2(6)
O1 Mn1 O2 3_566 4_656 93.0(12)
O1 Mn1 O2 2_665 3_566 98.2(6)
O1 Mn1 O2 4_656 3_566 93.0(12)
O1 Mn1 O2 . 3_566 81.7(6)
O1 Mn1 O2 3_566 3_566 87.1(13)
O2 Mn1 O2 4_656 3_566 17.6(6)
O1 Mn1 O2 2_665 . 93.0(12)
O1 Mn1 O2 4_656 . 81.7(6)
O1 Mn1 O2 . . 87.1(13)
O1 Mn1 O2 3_566 . 98.2(6)
O2 Mn1 O2 4_656 . 167.6(4)
O2 Mn1 O2 3_566 . 167.6(4)
O1 Mn1 O2 2_665 2_665 87.1(13)
O1 Mn1 O2 4_656 2_665 98.2(6)
O1 Mn1 O2 . 2_665 93.0(12)
O1 Mn1 O2 3_566 2_665 81.7(6)
O2 Mn1 O2 4_656 2_665 167.6(4)
O2 Mn1 O2 3_566 2_665 167.6(4)
O2 Mn1 O2 . 2_665 17.6(6)
O1 Mn1 Mn1 2_665 5_656 69.39(8)
O1 Mn1 Mn1 4_656 5_656 20.60(8)
O1 Mn1 Mn1 . 5_656 110.60(8)
O1 Mn1 Mn1 3_566 5_656 159.40(8)
O2 Mn1 Mn1 4_656 5_656 84.3(10)
O2 Mn1 Mn1 3_566 5_656 95.7(10)
O2 Mn1 Mn1 . 5_656 83.3(9)
O2 Mn1 Mn1 2_665 5_656 96.7(9)
O1 Mn1 Mn1 2_665 5_546 110.61(8)
O1 Mn1 Mn1 4_656 5_546 159.40(8)
O1 Mn1 Mn1 . 5_546 69.40(8)
O1 Mn1 Mn1 3_566 5_546 20.60(8)
O2 Mn1 Mn1 4_656 5_546 95.7(10)
O2 Mn1 Mn1 3_566 5_546 84.3(10)
O2 Mn1 Mn1 . 5_546 96.7(9)
O2 Mn1 Mn1 2_665 5_546 83.3(9)
Mn1 Mn1 Mn1 5_656 5_546 180.0
O1 Mn1 Mn1 2_665 5_646 159.39(8)
O1 Mn1 Mn1 4_656 5_646 69.40(8)
O1 Mn1 Mn1 . 5_646 20.60(8)
O1 Mn1 Mn1 3_566 5_646 110.60(8)
O2 Mn1 Mn1 4_656 5_646 96.7(9)
O2 Mn1 Mn1 3_566 5_646 83.3(9)
O2 Mn1 Mn1 . 5_646 84.3(10)
O2 Mn1 Mn1 2_665 5_646 95.7(10)
Mn1 Mn1 Mn1 5_656 5_646 90.0
Mn1 Mn1 Mn1 5_546 5_646 90.0
O1 Mn1 Mn1 2_665 5_556 20.61(8)
O1 Mn1 Mn1 4_656 5_556 110.60(8)
O1 Mn1 Mn1 . 5_556 159.40(8)
O1 Mn1 Mn1 3_566 5_556 69.40(8)
O2 Mn1 Mn1 4_656 5_556 83.3(9)
O2 Mn1 Mn1 3_566 5_556 96.7(9)
O2 Mn1 Mn1 . 5_556 95.7(10)
O2 Mn1 Mn1 2_665 5_556 84.3(10)
Mn1 Mn1 Mn1 5_656 5_556 90.0
Mn1 Mn1 Mn1 5_546 5_556 90.0
Mn1 Mn1 Mn1 5_646 5_556 180.0
O1 C1 O1 8_545 . 137.0(7)
O1 C1 H1 8_545 . 111.5
O1 C1 H1 . . 111.5
C1 O1 Mn1 . . 138.2(4)
O2 C2 O2 2_665 . 34.3(12)
O2 C2 O2 2_665 4_657 155.9(8)
O2 C2 O2 . 4_657 156.0(8)
O2 C2 O2 2_665 3_567 155.9(8)
O2 C2 O2 . 3_567 156.0(8)
O2 C2 O2 4_657 3_567 34.3(12)
O2 C2 H2 2_665 . 81.2
O2 C2 H2 . . 98.8
O2 C2 H2 4_657 . 75.4
O2 C2 H2 3_567 . 104.6
O2 O2 C2 2_665 . 72.9(6)
O2 O2 Mn1 2_665 . 81.2(3)
C2 O2 Mn1 . . 154.1(9)
C3 N2 C4 8_545 2_655 82(2)
C3 N2 N2 8_545 8_545 96(2)
C4 N2 N2 2_655 8_545 131.0(15)
C3 N2 C3 8_545 . 64(3)
C4 N2 C3 2_655 . 120.8(19)
N2 N2 C3 8_545 . 32.4(7)
C3 N2 C5 8_545 . 108.6(5)
C4 N2 C5 2_655 . 39.6(7)
N2 N2 C5 8_545 . 98.8(5)
C3 N2 C5 . . 108.0
C3 N2 C3 8_545 2_655 22.8(5)
C4 N2 C3 2_655 2_655 66.6(16)
N2 N2 C3 8_545 2_655 93.0(12)
C3 N2 C3 . 2_655 63.3(15)
C5 N2 C3 . 2_655 86.8(5)
C3 N2 C4 8_545 8_545 60.2(9)
C4 N2 C4 2_655 8_545 27.8(15)
N2 N2 C4 8_545 8_545 111.7(8)
C3 N2 C4 . 8_545 93.7(8)
C5 N2 C4 . 8_545 49.36(11)
C3 N2 C4 2_655 8_545 41.0(6)
C3 N2 N1 8_545 2_655 114.7(15)
C4 N2 N1 2_655 2_655 57.5(11)
N2 N2 N1 8_545 2_655 80.7(7)
C3 N2 N1 . 2_655 94.6(8)
C5 N2 N1 . 2_655 18.5(8)
C3 N2 N1 2_655 2_655 91.9(16)
C4 N2 N1 8_545 2_655 61.2(15)
C3 N2 C4 8_545 7 93(3)
C4 N2 C4 2_655 7 109.1(17)
N2 N2 C4 8_545 7 21.9(6)
C3 N2 C4 . 7 36.5(3)
C5 N2 C4 . 7 79.0(4)
C3 N2 C4 2_655 7 82.5(16)
C4 N2 C4 8_545 7 91.4(10)
N1 N2 C4 2_655 7 62.1(7)
C3 N2 N1 8_545 7 114.2(17)
C4 N2 N1 2_655 7 73.6(12)
N2 N2 N1 8_545 7 63.0(5)
C3 N2 N1 . 7 79.1(4)
C5 N2 N1 . 7 36.1(3)
C3 N2 N1 2_655 7 92.7(15)
C4 N2 N1 8_545 7 71.3(13)
N1 N2 N1 2_655 7 17.8(6)
C4 N2 N1 7 7 44.8(2)
C3 N2 C3 8_545 7 49(2)
C4 N2 C3 2_655 7 97(2)
N2 N2 C3 8_545 7 51.4(7)
C3 N2 C3 . 7 24.1(9)
C5 N2 C3 . 7 93.3(6)
C3 N2 C3 2_655 7 41.6(16)
C4 N2 C3 8_545 7 69.8(9)
N1 N2 C3 2_655 7 85.4(10)
C4 N2 C3 7 7 44.1(6)
N1 N2 C3 7 7 74.6(8)
C3 N2 C5 8_545 7 84.4(9)
C4 N2 C5 2_655 7 34.6(14)
N2 N2 C5 8_545 7 96.4(5)
C3 N2 C5 . 7 92.7(6)
C5 N2 C5 . 7 24.8(9)
C3 N2 C5 2_655 7 62.1(9)
C4 N2 C5 8_545 7 28.3(9)
N1 N2 C5 2_655 7 33.0(7)
C4 N2 C5 7 7 74.5(8)
N1 N2 C5 7 7 43.8(6)
C3 N2 C5 7 7 73.0(8)
C3 N2 H2A 8_545 . 94.1
C4 N2 H2A 2_655 . 102.9
N2 N2 H2A 8_545 . 126.0
C3 N2 H2A . . 124.6
C5 N2 H2A . . 127.4
C3 N2 H2A 2_655 . 113.5
C4 N2 H2A 8_545 . 119.2
N1 N2 H2A 2_655 . 139.4
C4 N2 H2A 7 . 147.9
N1 N2 H2A 7 . 150.2
C3 N2 H2A 7 . 134.6
C5 N2 H2A 7 . 137.4
N1 C5 C5 2_655 7 92(5)
N1 C5 C4 2_655 2_655 144.8(18)
C5 C5 C4 7 2_655 91(2)
N1 C5 N1 2_655 8_545 59(5)
C5 C5 N1 7 8_545 32.2(8)
C4 C5 N1 2_655 8_545 117(2)
N1 C5 N1 2_655 7 15.2(9)
C5 C5 N1 7 7 91(2)
C4 C5 N1 2_655 7 129.7(11)
N1 C5 N1 8_545 7 60(2)
N1 C5 C4 2_655 8_545 127(4)
C5 C5 C4 7 8_545 45.6(4)
C4 C5 C4 2_655 8_545 46(2)
N1 C5 C4 8_545 8_545 73.7(5)
N1 C5 C4 7 8_545 118(2)
N1 C5 N1 2_655 . 43(4)
C5 C5 N1 7 . 50.9
C4 C5 N1 2_655 . 120.8(18)
N1 C5 N1 8_545 . 21.2(10)
N1 C5 N1 7 . 40(2)
C4 C5 N1 8_545 . 85.0(9)
N1 C5 N2 2_655 . 108(2)
C5 C5 N2 7 . 112.6
C4 C5 N2 2_655 . 39.5(16)
N1 C5 N2 8_545 . 119.9(5)
N1 C5 N2 7 . 94.6(8)
C4 C5 N2 8_545 . 74.0(3)
N1 C5 N2 . . 108.0
N1 C5 C5 2_655 8_545 30.1(9)
C5 C5 C5 7 8_545 90.0
C4 C5 C5 2_655 8_545 114.8(11)
N1 C5 C5 8_545 8_545 62.6(10)
N1 C5 C5 7 8_545 14.88(11)
C4 C5 C5 8_545 8_545 107.5(12)
N1 C5 C5 . 8_545 41.4
N2 C5 C5 . 8_545 81.2
N1 C5 C5 2_655 2_655 42(3)
C5 C5 C5 7 2_655 60.4(11)
C4 C5 C5 2_655 2_655 112.2(15)
N1 C5 C5 8_545 2_655 35.1(11)
N1 C5 C5 7 2_655 33.5(13)
C4 C5 C5 8_545 2_655 85.2(11)
N1 C5 C5 . 2_655 15.5(7)
N2 C5 C5 . 2_655 93.3(4)
C5 C5 C5 8_545 2_655 29.6(11)
N1 C5 C3 2_655 8_545 115.8(14)
C5 C5 C3 7 8_545 89.6
C4 C5 C3 2_655 8_545 29.2(5)
N1 C5 C3 8_545 8_545 103.0(6)
N1 C5 C3 7 8_545 100.5(11)
C4 C5 C3 8_545 8_545 51.1(4)
N1 C5 C3 . 8_545 97.9(8)
N2 C5 C3 . 8_545 23.5(2)
C5 C5 C3 8_545 8_545 85.7(11)
C5 C5 C3 2_655 8_545 86.0(10)
N1 C5 N2 2_655 7 105(3)
C5 C5 N2 7 7 42.6(10)
C4 C5 N2 2_655 7 57.3(18)
N1 C5 N2 8_545 7 60.2(9)
N1 C5 N2 7 7 94.2(16)
C4 C5 N2 8_545 7 23.9(9)
N1 C5 N2 . 7 65.5(8)
N2 C5 N2 . 7 70.0(10)
C5 C5 N2 8_545 7 83.6(7)
C5 C5 N2 2_655 7 62.6(6)
C3 C5 N2 8_545 7 47.2(10)
N1 C5 H5A 2_655 . 110.8
C5 C5 H5A 7 . 102.1
C4 C5 H5A 2_655 . 102.8
N1 C5 H5A 8_545 . 111.7
N1 C5 H5A 7 . 125.7
C4 C5 H5A 8_545 . 108.0
N1 C5 H5A . . 126.0
N2 C5 H5A . . 126.0
C5 C5 H5A 8_545 . 140.2
C5 C5 H5A 2_655 . 140.5
C3 C5 H5A 8_545 . 131.5
N2 C5 H5A 7 . 130.1
C5 N1 N1 2_655 8_545 149.9(11)
C5 N1 N1 2_655 7 88(4)
N1 N1 N1 8_545 7 90.0
C5 N1 C5 2_655 8_545 56(4)
N1 N1 C5 8_545 8_545 117.4(7)
N1 N1 C5 7 8_545 32.2(6)
C5 N1 N1 2_655 2_655 116(4)
N1 N1 N1 8_545 2_655 57.6(16)
N1 N1 N1 7 2_655 32.4(16)
C5 N1 N1 8_545 2_655 62.1(13)
C5 N1 C5 2_655 7 135.0(11)
N1 N1 C5 8_545 7 14.88(13)
N1 N1 C5 7 7 89(2)
C5 N1 C5 8_545 7 111(2)
N1 N1 C5 2_655 7 58.1(12)
C5 N1 C5 2_655 . 122(3)
N1 N1 C5 8_545 . 41.4
N1 N1 C5 7 . 50.9
C5 N1 C5 8_545 . 76.0(7)
N1 N1 C5 2_655 . 20.9(13)
C5 N1 C5 7 . 38(2)
C5 N1 C4 2_655 . 22.0(11)
N1 N1 C4 8_545 . 128.0
N1 N1 C4 7 . 90.3
C5 N1 C4 8_545 . 60.7(4)
N1 N1 C4 2_655 . 109.6(9)
C5 N1 C4 7 . 113.2
C5 N1 C4 . . 108.0
C5 N1 N2 2_655 2_655 53.2(18)
N1 N1 N2 8_545 2_655 99.3(10)
N1 N1 N2 7 2_655 108.4(11)
C5 N1 N2 8_545 2_655 86.7(10)
N1 N1 N2 2_655 2_655 110.6(11)
C5 N1 N2 7 2_655 85.4(11)
C5 N1 N2 . 2_655 97.7(11)
C4 N1 N2 . 2_655 33.1(9)
C5 N1 C4 2_655 7 38(3)
N1 N1 C4 8_545 7 121.2(4)
N1 N1 C4 7 7 57.1(11)
C5 N1 C4 8_545 7 29.0(9)
N1 N1 C4 2_655 7 79.5(14)
C5 N1 C4 7 7 108.8(13)
C5 N1 C4 . 7 85.1(7)
C4 N1 C4 . 7 33.2(11)
N2 N1 C4 2_655 7 57.9(7)
C5 N1 C4 2_655 8_545 112.3(7)
N1 N1 C4 8_545 8_545 37.6(5)
N1 N1 C4 7 8_545 90.3
C5 N1 C4 8_545 8_545 101.9(6)
N1 N1 C4 2_655 8_545 65.1(11)
C5 N1 C4 7 8_545 22.8(5)
C5 N1 C4 . 8_545 44.5(2)
C4 N1 C4 . 8_545 90.4(5)
N2 N1 C4 2_655 8_545 63.6(7)
C4 N1 C4 7 8_545 90.5(4)
C5 N1 N2 2_655 7 88.7(15)
N1 N1 N2 8_545 7 63.0(9)
N1 N1 N2 7 7 106.5(9)
C5 N1 N2 8_545 7 103.0(10)
N1 N1 N2 2_655 7 89.8(10)
C5 N1 N2 7 7 49.3(5)
C5 N1 N2 . 7 70.7(9)
C4 N1 N2 . 7 67.3(9)
N2 N1 N2 2_655 7 36.3(11)
C4 N1 N2 7 7 80.3(7)
C4 N1 N2 8_545 7 28.8(7)
C5 N1 H1A 2_655 . 109.6
N1 N1 H1A 8_545 . 96.5
N1 N1 H1A 7 . 122.1
C5 N1 H1A 8_545 . 128.4
N1 N1 H1A 2_655 . 120.7
C5 N1 H1A 7 . 109.4
C5 N1 H1A . . 126.0
C4 N1 H1A . . 126.0
N2 N1 H1A 2_655 . 126.8
C4 N1 H1A 7 . 141.7
C4 N1 H1A 8_545 . 126.9
N2 N1 H1A 7 . 127.5
N2 C4 C5 2_655 2_655 101(2)
N2 C4 C4 2_655 7 125(2)
C5 C4 C4 2_655 7 89(2)
N2 C4 C3 2_655 7 43.1(9)
C5 C4 C3 2_655 7 126.7(11)
C4 C4 C3 7 7 88(2)
N2 C4 C5 2_655 8_545 121.5(18)
C5 C4 C5 2_655 8_545 43(2)
C4 C4 C5 7 8_545 45.6(2)
C3 C4 C5 7 8_545 114(2)
N2 C4 C3 2_655 . 77(2)
C5 C4 C3 2_655 . 116.8(17)
C4 C4 C3 7 . 51.2
C3 C4 C3 7 . 37(2)
C5 C4 C3 8_545 . 83.9(2)
N2 C4 N1 2_655 . 89.4(17)
C5 C4 N1 2_655 . 13.2(12)
C4 C4 N1 7 . 89.7
C3 C4 N1 7 . 113.6
C5 C4 N1 8_545 . 45.6(4)
C3 C4 N1 . . 108.0
N2 C4 N2 2_655 8_545 97(3)
C5 C4 N2 2_655 8_545 94(2)
C4 C4 N2 7 8_545 27.6(8)
C3 C4 N2 7 8_545 63(2)
C5 C4 N2 8_545 8_545 56.6(5)
C3 C4 N2 . 8_545 27.9(5)
N1 C4 N2 . 8_545 89.3(5)
N2 C4 N1 2_655 7 107.3(12)
C5 C4 N1 2_655 7 33.8(11)
C4 C4 N1 7 7 57.1(12)
C3 C4 N1 7 7 108.6(13)
C5 C4 N1 8_545 7 15.4(11)
C3 C4 N1 . 7 85.5(8)
N1 C4 N1 . 7 32.6(12)
N2 C4 N1 8_545 7 60.8(10)
N2 C4 N1 2_655 8_545 77.6(18)
C5 C4 N1 2_655 8_545 27.6(8)
C4 C4 N1 7 8_545 89.7
C3 C4 N1 7 8_545 99.3(4)
C5 C4 N1 8_545 8_545 50.5(5)
C3 C4 N1 . 8_545 97.1(3)
N1 C4 N1 . 8_545 14.4(4)
N2 C4 N1 8_545 8_545 82.8(6)
N1 C4 N1 7 8_545 35.3(11)
N2 C4 N2 2_655 7 27.0(11)
C5 C4 N2 2_655 7 80.8(17)
C4 C4 N2 7 7 106.3(9)
C3 C4 N2 7 7 49.7(5)
C5 C4 N2 8_545 7 94.5(10)
C3 C4 N2 . 7 70.4(10)
N1 C4 N2 . 7 67.9(10)
N2 C4 N2 8_545 7 80.7(13)
N1 C4 N2 7 7 80.5(6)
N1 C4 N2 8_545 7 54.3(11)
N2 C4 H4A 2_655 . 101.6
C5 C4 H4A 2_655 . 116.4
C4 C4 H4A 7 . 122.6
C3 C4 H4A 7 . 109.8
C5 C4 H4A 8_545 . 133.2
C3 C4 H4A . . 126.0
N1 C4 H4A . . 126.0
N2 C4 H4A 8_545 . 139.7
N1 C4 H4A 7 . 141.6
N1 C4 H4A 8_545 . 136.0
N2 C4 H4A 7 . 127.2
N2 C3 C3 8_545 7 136.9(6)
N2 C3 C4 8_545 7 55.3(19)
C3 C3 C4 7 7 91.9(19)
N2 C3 C3 8_545 8_545 84(2)
C3 C3 C3 7 8_545 90.0
C4 C3 C3 7 8_545 118.3
N2 C3 N2 8_545 . 52(2)
C3 C3 N2 7 . 113.2
C4 C3 N2 7 . 93.9(8)
C3 C3 N2 8_545 . 32.4
N2 C3 C4 8_545 . 91.9(15)
C3 C3 C4 7 . 51.2
C4 C3 C4 7 . 40.7(19)
C3 C3 C4 8_545 . 111.7
N2 C3 C4 . . 108.0
N2 C3 N2 8_545 2_655 116.6(13)
C3 C3 N2 7 2_655 20.3(9)
C4 C3 N2 7 2_655 76(2)
C3 C3 N2 8_545 2_655 87.0(11)
N2 C3 N2 . 2_655 101.5(10)
C4 C3 N2 . 2_655 36.5(11)
N2 C3 C3 8_545 2_655 109(2)
C3 C3 C3 7 2_655 56.2(15)
C4 C3 C3 7 2_655 114.3(12)
C3 C3 C3 8_545 2_655 33.8(15)
N2 C3 C3 . 2_655 61.1(13)
C4 C3 C3 . 2_655 87.6(11)
N2 C3 C3 2_655 2_655 55.6(9)
N2 C3 C5 8_545 8_545 47.9(12)
C3 C3 C5 7 8_545 90.4
C4 C3 C5 7 8_545 24.0(5)
C3 C3 C5 8_545 8_545 94.3(5)
N2 C3 C5 . 8_545 72.4(4)
C4 C3 C5 . 8_545 45.0(2)
N2 C3 C5 2_655 8_545 70.7(10)
C3 C3 C5 2_655 8_545 93.8(4)
N2 C3 N2 8_545 7 106.9(13)
C3 C3 N2 7 7 42.7(9)
C4 C3 N2 7 7 94.8(16)
C3 C3 N2 8_545 7 51.4(8)
N2 C3 N2 . 7 70.4(9)
C4 C3 N2 . 7 65.5(8)
N2 C3 N2 2_655 7 35.5(11)
C3 C3 N2 2_655 7 22.1(6)
C5 C3 N2 8_545 7 77.6(8)
N2 C3 C5 8_545 2_655 73.4(12)
C3 C3 C5 7 2_655 64.5(9)
C4 C3 C5 7 2_655 35.9(10)
C3 C3 C5 8_545 2_655 93.9(6)
N2 C3 C5 . 2_655 84.3(6)
C4 C3 C5 . 2_655 24.1(7)
N2 C3 C5 2_655 2_655 44.8(8)
C3 C3 C5 2_655 2_655 79.5(7)
C5 C3 C5 8_545 2_655 26.0(9)
N2 C3 C5 7 2_655 58.9(7)
N2 C3 H3A 8_545 . 120.0
C3 C3 H3A 7 . 101.5
C4 C3 H3A 7 . 126.0
C3 C3 H3A 8_545 . 113.8
N2 C3 H3A . . 126.0
C4 C3 H3A . . 126.0
N2 C3 H3A 2_655 . 120.9
C3 C3 H3A 2_655 . 116.5
C5 C3 H3A 8_545 . 149.1
N2 C3 H3A 7 . 129.6
C5 C3 H3A 2_655 . 149.5

loop_
_geom_bond_atom_site_label_1
_geom_bond_atom_site_label_2
_geom_bond_site_symmetry_2
_geom_bond_distance
_geom_bond_publ_flag
Mn1 O1 2_665 2.166(3) ?
Mn1 O1 4_656 2.166(3) ?
Mn1 O1 . 2.166(3) ?
Mn1 O1 3_566 2.166(3) ?
Mn1 O2 4_656 2.170(6) ?
Mn1 O2 3_566 2.170(6) ?
Mn1 O2 . 2.170(6) ?
Mn1 O2 2_665 2.170(6) ?
Mn1 Mn1 5_656 6.2455(9) y
Mn1 Mn1 5_546 6.2455(9) y
Mn1 Mn1 5_646 6.2454(9) y
Mn1 Mn1 5_556 6.2454(9) y
C1 O1 8_545 1.177(4) ?
C1 O1 . 1.177(4) ?
C1 H1 . 0.9346 ?
C2 O2 2_665 1.126(7) ?
C2 O2 . 1.126(7) ?
C2 O2 4_657 1.126(7) ?
C2 O2 3_567 1.126(7) ?
C2 H2 . 0.9600 ?
O2 O2 2_665 0.66(2) ?
N2 C3 8_545 0.765(4) ?
N2 C4 2_655 0.92(2) ?
N2 N2 8_545 1.12(3) ?
N2 C3 . 1.4200 ?
N2 C5 . 1.4200 ?
N2 C3 2_655 1.51(3) ?
N2 C4 8_545 1.635(10) ?
N2 N1 2_655 1.684(14) ?
N2 C4 7 1.858(10) ?
N2 N1 7 1.867(12) ?
N2 C3 7 1.92(3) ?
N2 C5 7 1.94(3) ?
N2 H2A . 0.9000 ?
C5 N1 2_655 0.564(15) ?
C5 C5 7 0.88(4) ?
C5 C4 2_655 0.921(8) ?
C5 N1 8_545 1.058(10) ?
C5 N1 7 1.1021 ?
C5 C4 8_545 1.290(8) ?
C5 N1 . 1.4200 ?
C5 C5 8_545 1.553(15) ?
C5 C5 2_655 1.79(2) ?
C5 C3 8_545 1.815(3) ?
C5 N2 7 1.94(3) ?
C5 H5A . 0.9600 ?
N1 C5 2_655 0.564(18) ?
N1 N1 8_545 0.58(2) ?
N1 N1 7 0.91(4) ?
N1 C5 8_545 1.058(7) ?
N1 N1 2_655 1.08(4) ?
N1 C5 7 1.1021 ?
N1 C4 . 1.4200 ?
N1 N2 2_655 1.68(3) ?
N1 C4 7 1.69(2) ?
N1 C4 8_545 1.83(2) ?
N1 N2 7 1.87(2) ?
N1 H1A . 0.9000 ?
C4 N2 2_655 0.92(3) ?
C4 C5 2_655 0.922(9) ?
C4 C4 7 0.93(4) ?
C4 C3 7 1.1066(14) ?
C4 C5 8_545 1.290(5) ?
C4 C3 . 1.4200 ?
C4 N2 8_545 1.63(2) ?
C4 N1 7 1.69(2) ?
C4 N1 8_545 1.833(17) ?
C4 N2 7 1.858(19) ?
C4 H4A . 0.9600 ?
C3 N2 8_545 0.765(14) ?
C3 C3 7 0.85(4) ?
C3 C4 7 1.1066(12) ?
C3 C3 8_545 1.28(4) ?
C3 N2 2_655 1.51(3) ?
C3 C3 2_655 1.54(4) ?
C3 C5 8_545 1.8149(12) ?
C3 N2 7 1.92(3) ?
C3 C5 2_655 2.012(15) ?
C3 H3A . 0.9600 ?
